data_2221158
loop_
_publ_author_name
'Guo, Qiang'
'Sun, Lanying'
'Guo, Huiyuan'
'Liu, Mingliang'

_publ_section_title
;
 4-Ethoxyimino-<i>N</i>'-methoxypyrrolidin-1-ium-3-carboximidamidium
 dichloride
;
_journal_coeditor_code PK2146
_journal_issue 3
_journal_name_full 'Acta Crystallographica Section E'
_journal_page_first o580
_journal_paper_doi 10.1107/S1600536809004772
_journal_volume 65
_journal_year 2009
_chemical_formula_iupac 'C8 H18 N4 O2 2+, 2Cl -'
_chemical_formula_moiety 'C8 H18 N4 O2 2+, 2(Cl -)'
_chemical_formula_sum 'C8 H18 Cl2 N4 O2'
_chemical_formula_weight 273.16
_chemical_name_systematic
;4-Ethoxyimino-<i>N</i>'-methoxypyrrolidin-1-ium-3-carboximidamidium
 dichloride
;
_space_group_IT_number 60
_symmetry_cell_setting orthorhombic
_symmetry_space_group_name_Hall '-P 2n 2ab'
_symmetry_space_group_name_H-M 'P b c n'
_atom_sites_solution_hydrogens geom
_atom_sites_solution_primary direct
_atom_sites_solution_secondary difmap
_audit_creation_method SHELXL-97
_cell_angle_alpha 90.00
_cell_angle_beta 90.00
_cell_angle_gamma 90.00
_cell_formula_units_Z 8
_cell_length_a 12.7355(14)
_cell_length_b 8.8506(12)
_cell_length_c 26.334(2)
_cell_measurement_reflns_used 3944
_cell_measurement_temperature 298(2)
_cell_measurement_theta_max 24.107
_cell_measurement_theta_min 2.221
_cell_volume 2968.3(6)
_computing_cell_refinement 'SAINT (Bruker, 1999)'
_computing_data_collection 'SMART (Bruker, 1998)'
_computing_data_reduction 'SAINT (Bruker, 1999) and SHELXTL (Sheldrick, 2008)'
_computing_molecular_graphics 'SHELXTL (Sheldrick, 2008)'
_computing_publication_material 'SHELXTL (Sheldrick, 2008)'
_computing_structure_refinement 'SHELXL97 (Sheldrick, 2008)'
_computing_structure_solution 'SHELXS97 (Sheldrick, 2008)'
_diffrn_ambient_temperature 298(2)
_diffrn_measured_fraction_theta_full 0.991
_diffrn_measured_fraction_theta_max 0.991
_diffrn_measurement_device_type 'Bruker SMART CCD area-detector'
_diffrn_measurement_method '\f and \w'
_diffrn_radiation_monochromator graphite
_diffrn_radiation_source 'fine-focus sealed tube'
_diffrn_radiation_type MoK\a
_diffrn_radiation_wavelength 0.71073
_diffrn_reflns_av_R_equivalents 0.0616
_diffrn_reflns_av_sigmaI/netI 0.0367
_diffrn_reflns_limit_h_max 14
_diffrn_reflns_limit_h_min -15
_diffrn_reflns_limit_k_max 10
_diffrn_reflns_limit_k_min -10
_diffrn_reflns_limit_l_max 31
_diffrn_reflns_limit_l_min -29
_diffrn_reflns_number 14370
_diffrn_reflns_theta_full 25.01
_diffrn_reflns_theta_max 25.01
_diffrn_reflns_theta_min 1.55
_diffrn_standards_number 0
_exptl_absorpt_coefficient_mu 0.432
_exptl_absorpt_correction_T_max 0.922
_exptl_absorpt_correction_T_min 0.907
_exptl_absorpt_correction_type multi-scan
_exptl_absorpt_process_details '(SADABS; Sheldrick, 1996)'
_exptl_crystal_colour colorless
_exptl_crystal_density_diffrn 1.223
_exptl_crystal_density_method 'not measured'
_exptl_crystal_description block
_exptl_crystal_F_000 1152
_exptl_crystal_size_max 0.23
_exptl_crystal_size_mid 0.20
_exptl_crystal_size_min 0.19
_refine_diff_density_max 0.436
_refine_diff_density_min -0.330
_refine_ls_extinction_method none
_refine_ls_goodness_of_fit_ref 1.084
_refine_ls_hydrogen_treatment constr
_refine_ls_matrix_type full
_refine_ls_number_parameters 170
_refine_ls_number_reflns 2597
_refine_ls_number_restraints 0
_refine_ls_restrained_S_all 1.084
_refine_ls_R_factor_all 0.0921
_refine_ls_R_factor_gt 0.0773
_refine_ls_shift/su_max 0.001
_refine_ls_shift/su_mean 0.000
_refine_ls_structure_factor_coef Fsqd
_refine_ls_weighting_details 'calc w=1/[\s^2^(Fo^2^)+(0.0819P)^2^+7.7771P] where P=(Fo^2^+2Fc^2^)/3'
_refine_ls_weighting_scheme calc
_refine_ls_wR_factor_gt 0.2030
_refine_ls_wR_factor_ref 0.2102
_reflns_number_gt 1986
_reflns_number_total 2597
_reflns_threshold_expression I>2\s(I)
_cod_data_source_file pk2146.cif
_cod_data_source_block I
_cod_original_sg_symbol_Hall '-P2n 2ab'
_cod_database_code 2221158
_cod_database_fobs_code 2221158

loop_
_symmetry_equiv_pos_as_xyz
'x, y, z'
'-x+1/2, -y+1/2, z+1/2'
'-x, y, -z+1/2'
'x+1/2, -y+1/2, -z'
'-x, -y, -z'
'x-1/2, y-1/2, -z-1/2'
'x, -y, z-1/2'
'-x-1/2, y-1/2, z'

loop_
_atom_site_type_symbol
_atom_site_label
_atom_site_fract_x
_atom_site_fract_y
_atom_site_fract_z
_atom_site_U_iso_or_equiv
_atom_site_adp_type
_atom_site_calc_flag
_atom_site_refinement_flags
_atom_site_occupancy
_atom_site_disorder_assembly
_atom_site_disorder_group
Cl Cl1 0.67028(9) 0.08761(14) 0.52171(5) 0.0516(4) Uani d . 1 . .
Cl Cl2 0.18814(10) 0.22720(17) 0.63480(6) 0.0636(5) Uani d . 1 . .
N N1 0.3711(3) 0.1103(5) 0.57222(17) 0.0528(11) Uani d . 1 . .
H H1A 0.3640 0.0382 0.5484 0.063 Uiso calc R 1 . .
H H1B 0.3090 0.1220 0.5881 0.063 Uiso calc R 1 . .
N N2 0.5131(3) 0.5960(4) 0.59228(17) 0.0543(11) Uani d . 1 A .
H H2 0.4590 0.6173 0.6105 0.065 Uiso calc R 1 . .
N N3 0.6142(3) 0.4217(5) 0.55190(18) 0.0573(12) Uani d . 1 A .
H H3A 0.6593 0.4897 0.5437 0.069 Uiso calc R 1 . .
H H3B 0.6239 0.3293 0.5429 0.069 Uiso calc R 1 . .
N N4 0.559(2) 0.2442(19) 0.6611(11) 0.065(4) Uani d P 0.840(8) A 1
N N4' 0.570(12) 0.212(14) 0.657(6) 0.065(4) Uani d P 0.160(8) A 2
O O1 0.5835(3) 0.7083(4) 0.57752(15) 0.0579(10) Uani d . 1 . .
O O2 0.5905(4) 0.1079(6) 0.6834(2) 0.0762(17) Uani d P 0.840(8) A 1
O O2' 0.581(2) 0.352(3) 0.6806(10) 0.071(8) Uani d P 0.160(8) A 2
C C1 0.4045(4) 0.2533(6) 0.5489(2) 0.0503(12) Uani d . 1 . .
H H1C 0.3451 0.3066 0.5343 0.060 Uiso calc R 1 . .
H H1D 0.4564 0.2359 0.5226 0.060 Uiso calc R 1 . .
C C2 0.4513(4) 0.3417(5) 0.59299(19) 0.0446(11) Uani d . 1 A .
H H2A 0.3944 0.3920 0.6115 0.053 Uiso calc R 1 . .
C C3 0.4953(4) 0.2171(5) 0.62580(18) 0.0454(11) Uani d . 1 . .
C C4 0.4533(4) 0.0679(6) 0.6089(2) 0.0545(13) Uani d . 1 A .
H H4A 0.5075 0.0076 0.5929 0.065 Uiso calc R 1 . .
H H4B 0.4240 0.0119 0.6372 0.065 Uiso calc R 1 . .
C C5 0.5316(4) 0.4584(5) 0.57781(19) 0.0443(11) Uani d . 1 . .
C C6 0.6473(6) 0.7496(7) 0.6196(3) 0.0761(18) Uani d . 1 . .
H H6A 0.6036 0.7852 0.6468 0.091 Uiso calc R 1 . .
H H6B 0.6949 0.8283 0.6096 0.091 Uiso calc R 1 . .
H H6C 0.6866 0.6633 0.6309 0.091 Uiso calc R 1 . .
C C7 0.6511(8) 0.1432(11) 0.7286(3) 0.089(3) Uani d P 0.840(8) A 1
H H7A 0.6104 0.2054 0.7517 0.106 Uiso calc PR 0.840(8) A 1
H H7B 0.7149 0.1970 0.7197 0.106 Uiso calc PR 0.840(8) A 1
C C8 0.6770(12) -0.0062(15) 0.7528(5) 0.142(5) Uani d P 0.840(8) A 1
H H8A 0.6131 -0.0580 0.7613 0.171 Uiso calc PR 0.840(8) A 1
H H8B 0.7174 0.0105 0.7830 0.171 Uiso calc PR 0.840(8) A 1
H H8C 0.7169 -0.0665 0.7294 0.171 Uiso calc PR 0.840(8) A 1
C C7' 0.648(4) 0.337(6) 0.7247(18) 0.089(3) Uani d P 0.160(8) A 2
H H7'1 0.6934 0.2488 0.7214 0.106 Uiso calc PR 0.160(8) A 2
H H7'2 0.6072 0.3274 0.7555 0.106 Uiso calc PR 0.160(8) A 2
C C8' 0.713(6) 0.482(7) 0.725(2) 0.12(2) Uani d P 0.160(8) A 2
H H8'1 0.7592 0.4822 0.7541 0.148 Uiso calc PR 0.160(8) A 2
H H8'2 0.6673 0.5680 0.7270 0.148 Uiso calc PR 0.160(8) A 2
H H8'3 0.7545 0.4884 0.6947 0.148 Uiso calc PR 0.160(8) A 2

loop_
_atom_site_aniso_label
_atom_site_aniso_U_11
_atom_site_aniso_U_22
_atom_site_aniso_U_33
_atom_site_aniso_U_12
_atom_site_aniso_U_13
_atom_site_aniso_U_23
Cl1 0.0413(7) 0.0468(7) 0.0667(8) 0.0032(5) -0.0018(6) -0.0150(6)
Cl2 0.0396(7) 0.0652(9) 0.0862(10) -0.0009(6) 0.0023(6) -0.0207(8)
N1 0.040(2) 0.053(3) 0.065(3) -0.010(2) 0.003(2) -0.020(2)
N2 0.049(2) 0.039(2) 0.074(3) -0.002(2) 0.011(2) -0.006(2)
N3 0.044(2) 0.038(2) 0.090(3) -0.0026(19) 0.018(2) -0.007(2)
N4 0.067(7) 0.060(11) 0.068(6) -0.008(7) -0.015(5) 0.001(8)
N4' 0.067(7) 0.060(11) 0.068(6) -0.008(7) -0.015(5) 0.001(8)
O1 0.058(2) 0.0403(19) 0.076(3) -0.0096(17) 0.011(2) 0.0023(18)
O2 0.086(4) 0.065(3) 0.077(3) -0.009(3) -0.027(3) 0.008(3)
O2' 0.078(18) 0.065(18) 0.072(17) -0.006(14) -0.016(14) -0.016(15)
C1 0.035(2) 0.059(3) 0.057(3) 0.002(2) -0.005(2) -0.004(2)
C2 0.036(2) 0.040(3) 0.058(3) -0.001(2) 0.005(2) -0.002(2)
C3 0.040(3) 0.049(3) 0.047(3) -0.009(2) -0.004(2) 0.000(2)
C4 0.049(3) 0.046(3) 0.068(3) -0.004(2) 0.000(3) -0.002(3)
C5 0.036(2) 0.041(3) 0.056(3) 0.004(2) -0.001(2) -0.004(2)
C6 0.070(4) 0.065(4) 0.093(5) -0.016(3) 0.007(4) -0.014(3)
C7 0.094(6) 0.090(6) 0.082(5) 0.004(5) -0.034(5) 0.001(5)
C8 0.177(14) 0.139(10) 0.110(9) 0.045(9) -0.059(9) 0.010(8)
C7' 0.094(6) 0.090(6) 0.082(5) 0.004(5) -0.034(5) 0.001(5)
C8' 0.14(5) 0.13(5) 0.10(4) 0.01(4) -0.02(4) -0.03(4)

loop_
_atom_type_symbol
_atom_type_description
_atom_type_scat_dispersion_real
_atom_type_scat_dispersion_imag
_atom_type_scat_source
C C 0.0033 0.0016 'International Tables Vol C Tables 4.2.6.8 and 6.1.1.4'
H H 0.0000 0.0000 'International Tables Vol C Tables 4.2.6.8 and 6.1.1.4'
N N 0.0061 0.0033 'International Tables Vol C Tables 4.2.6.8 and 6.1.1.4'
O O 0.0106 0.0060 'International Tables Vol C Tables 4.2.6.8 and 6.1.1.4'
Cl Cl 0.1484 0.1585 'International Tables Vol C Tables 4.2.6.8 and 6.1.1.4'

loop_
_geom_angle_atom_site_label_1
_geom_angle_atom_site_label_2
_geom_angle_atom_site_label_3
_geom_angle_site_symmetry_1
_geom_angle_site_symmetry_3
_geom_angle
_geom_angle_publ_flag
C1 N1 C4 . . 106.7(4) ?
C1 N1 H1A . . 110.4 ?
C4 N1 H1A . . 110.4 ?
C1 N1 H1B . . 110.4 ?
C4 N1 H1B . . 110.4 ?
H1A N1 H1B . . 108.6 ?
C5 N2 O1 . . 118.1(4) ?
C5 N2 H2 . . 120.9 ?
O1 N2 H2 . . 120.9 ?
C5 N3 H3A . . 120.0 ?
C5 N3 H3B . . 120.0 ?
H3A N3 H3B . . 120.0 ?
C3 N4 O2 . . 109.2(14) ?
C3 N4' O2' . . 109(9) ?
N2 O1 C6 . . 109.5(4) ?
N4 O2 C7 . . 108.0(11) ?
N4' O2' C7' . . 109(7) ?
N1 C1 C2 . . 103.8(4) ?
N1 C1 H1C . . 111.0 ?
C2 C1 H1C . . 111.0 ?
N1 C1 H1D . . 111.0 ?
C2 C1 H1D . . 111.0 ?
H1C C1 H1D . . 109.0 ?
C5 C2 C3 . . 113.7(4) ?
C5 C2 C1 . . 114.6(4) ?
C3 C2 C1 . . 101.9(4) ?
C5 C2 H2A . . 108.8 ?
C3 C2 H2A . . 108.8 ?
C1 C2 H2A . . 108.8 ?
N4 C3 C4 . . 128.4(10) ?
N4' C3 C4 . . 116(6) ?
N4 C3 C2 . . 121.6(10) ?
N4' C3 C2 . . 133(7) ?
C4 C3 C2 . . 110.0(4) ?
N1 C4 C3 . . 103.0(4) ?
N1 C4 H4A . . 111.2 ?
C3 C4 H4A . . 111.2 ?
N1 C4 H4B . . 111.2 ?
C3 C4 H4B . . 111.2 ?
H4A C4 H4B . . 109.1 ?
N3 C5 N2 . . 122.5(5) ?
N3 C5 C2 . . 121.2(4) ?
N2 C5 C2 . . 116.3(4) ?
O1 C6 H6A . . 109.5 ?
O1 C6 H6B . . 109.5 ?
H6A C6 H6B . . 109.5 ?
O1 C6 H6C . . 109.5 ?
H6A C6 H6C . . 109.5 ?
H6B C6 H6C . . 109.5 ?
O2 C7 C8 . . 105.9(8) ?
O2 C7 H7A . . 110.6 ?
C8 C7 H7A . . 110.6 ?
O2 C7 H7B . . 110.6 ?
C8 C7 H7B . . 110.6 ?
H7A C7 H7B . . 108.7 ?
C7 C8 H8A . . 109.5 ?
C7 C8 H8B . . 109.5 ?
H8A C8 H8B . . 109.5 ?
C7 C8 H8C . . 109.5 ?
H8A C8 H8C . . 109.5 ?
H8B C8 H8C . . 109.5 ?
O2' C7' C8' . . 104(4) ?
O2' C7' H7'1 . . 110.9 ?
C8' C7' H7'1 . . 110.9 ?
O2' C7' H7'2 . . 110.9 ?
C8' C7' H7'2 . . 110.9 ?
H7'1 C7' H7'2 . . 108.9 ?
C7' C8' H8'1 . . 109.5 ?
C7' C8' H8'2 . . 109.5 ?
H8'1 C8' H8'2 . . 109.5 ?
C7' C8' H8'3 . . 109.5 ?
H8'1 C8' H8'3 . . 109.5 ?
H8'2 C8' H8'3 . . 109.5 ?

loop_
_geom_bond_atom_site_label_1
_geom_bond_atom_site_label_2
_geom_bond_site_symmetry_2
_geom_bond_distance
_geom_bond_publ_flag
N1 C1 . 1.470(7) ?
N1 C4 . 1.473(7) ?
N1 H1A . 0.9000 ?
N1 H1B . 0.9000 ?
N2 C5 . 1.297(6) ?
N2 O1 . 1.393(5) ?
N2 H2 . 0.8600 ?
N3 C5 . 1.296(6) ?
N3 H3A . 0.8600 ?
N3 H3B . 0.8600 ?
N4 C3 . 1.26(3) ?
N4 O2 . 1.40(2) ?
N4' C3 . 1.26(16) ?
N4' O2' . 1.39(12) ?
O1 C6 . 1.423(8) ?
O2 C7 . 1.454(9) ?
O2' C7' . 1.45(5) ?
C1 C2 . 1.521(7) ?
C1 H1C . 0.9700 ?
C1 H1D . 0.9700 ?
C2 C5 . 1.507(7) ?
C2 C3 . 1.509(7) ?
C2 H2A . 0.9800 ?
C3 C4 . 1.493(7) ?
C4 H4A . 0.9700 ?
C4 H4B . 0.9700 ?
C6 H6A . 0.9600 ?
C6 H6B . 0.9600 ?
C6 H6C . 0.9600 ?
C7 C8 . 1.504(14) ?
C7 H7A . 0.9700 ?
C7 H7B . 0.9700 ?
C8 H8A . 0.9600 ?
C8 H8B . 0.9600 ?
C8 H8C . 0.9600 ?
C7' C8' . 1.53(8) ?
C7' H7'1 . 0.9700 ?
C7' H7'2 . 0.9700 ?
C8' H8'1 . 0.9600 ?
C8' H8'2 . 0.9600 ?
C8' H8'3 . 0.9600 ?

loop_
_geom_hbond_atom_site_label_D
_geom_hbond_atom_site_label_H
_geom_hbond_atom_site_label_A
_geom_hbond_site_symmetry_A
_geom_hbond_distance_DH
_geom_hbond_distance_HA
_geom_hbond_distance_DA
_geom_hbond_angle_DHA
N3 H3B Cl1 . 0.86 2.29 3.144(4) 173.2
N3 H3A Cl1 8_765 0.86 2.41 3.213(4) 156.2
N2 H2 Cl2 8_665 0.86 2.21 3.029(4) 159.8
N1 H1B Cl2 . 0.90 2.18 3.035(4) 158.7
N1 H1A Cl1 5_656 0.90 2.20 3.076(4) 164.7

loop_
_geom_torsion_atom_site_label_1
_geom_torsion_atom_site_label_2
_geom_torsion_atom_site_label_3
_geom_torsion_atom_site_label_4
_geom_torsion_site_symmetry_1
_geom_torsion_site_symmetry_2
_geom_torsion_site_symmetry_3
_geom_torsion_site_symmetry_4
_geom_torsion
_geom_torsion_publ_flag
C5 N2 O1 C6 . . . . -104.6(6) ?
C3 N4 O2 C7 . . . . -171.4(14) ?
C3 N4' O2' C7' . . . . 167(9) ?
C4 N1 C1 C2 . . . . -39.6(5) ?
N1 C1 C2 C5 . . . . 154.7(4) ?
N1 C1 C2 C3 . . . . 31.5(5) ?
O2 N4 C3 C4 . . . . 1(3) ?
O2 N4 C3 C2 . . . . -177.3(9) ?
O2' N4' C3 N4 . . . . -1E1(3) ?
O2' N4' C3 C4 . . . . -163(7) ?
O2' N4' C3 C2 . . . . 31(17) ?
C5 C2 C3 N4 . . . . 41.6(15) ?
C1 C2 C3 N4 . . . . 165.4(14) ?
C5 C2 C3 N4' . . . . 29(9) ?
C1 C2 C3 N4' . . . . 153(9) ?
C5 C2 C3 C4 . . . . -137.4(4) ?
C1 C2 C3 C4 . . . . -13.5(5) ?
C1 N1 C4 C3 . . . . 30.2(5) ?
N4 C3 C4 N1 . . . . 171.6(16) ?
N4' C3 C4 N1 . . . . -179(8) ?
C2 C3 C4 N1 . . . . -9.5(5) ?
O1 N2 C5 N3 . . . . 2.4(8) ?
O1 N2 C5 C2 . . . . -177.8(4) ?
C3 C2 C5 N3 . . . . 60.0(6) ?
C1 C2 C5 N3 . . . . -56.7(6) ?
C3 C2 C5 N2 . . . . -119.7(5) ?
C1 C2 C5 N2 . . . . 123.6(5) ?
N4 O2 C7 C8 . . . . 176.7(14) ?
N4' O2' C7' C8' . . . . 143(8) ?
